data_4082425
loop_
_publ_author_name
'Elkin, Tatyana'
'Botoshansky, Mark'
'Waymouth, Robert M.'
'Eisen, Moris S.'

_publ_section_title
;
 Titanium Bis(amidinates) Bearing Electron Donating Pendant Arms as
 Catalysts for Stereospecific Polymerization of Propylene
;
_journal_issue 4
_journal_name_full Organometallics
_journal_page_first 840
_journal_paper_doi 10.1021/om401165g
_journal_volume 33
_journal_year 2014
_chemical_formula_sum 'C21 H16 F5 N3'
_chemical_formula_weight 405.37
_chemical_name_common 'Moris-265 (Tatiana)'
_chemical_name_systematic
; 
 ? 
;
_space_group_IT_number 15
_symmetry_cell_setting monoclinic
_symmetry_space_group_name_Hall '-C 2yc'
_symmetry_space_group_name_H-M 'C 1 2/c 1'
_atom_sites_solution_hydrogens geom
_atom_sites_solution_primary direct
_atom_sites_solution_secondary difmap
_audit_creation_method SHELXL-97
_cell_angle_alpha 90.00
_cell_angle_beta 98.367(3)
_cell_angle_gamma 90.00
_cell_formula_units_Z 8
_cell_length_a 22.345(3)
_cell_length_b 10.6390(10)
_cell_length_c 15.962(2)
_cell_measurement_reflns_used 122
_cell_measurement_temperature 293(2)
_cell_measurement_theta_max 27.719
_cell_measurement_theta_min 2.433
_cell_volume 3754.2(8)
_computing_cell_refinement 'APEX2 v2011.2-0 (Bruker AXS)'
_computing_data_collection 'Bruker Instrument Service v2011.3.0.0'
_computing_data_reduction 'SAINT V7.68A (Bruker AXS, 2009)'
_computing_structure_refinement 'SHELXL-97 (Sheldrick, 2008)'
_computing_structure_solution 'SHELXS-97 (Sheldrick, 2008)'
_diffrn_ambient_temperature 293(2)
_diffrn_detector_area_resol_mean 0
_diffrn_measured_fraction_theta_full 0.996
_diffrn_measured_fraction_theta_max 0.996
_diffrn_measurement_device_type 'Bruker APEX2  DUO'
_diffrn_measurement_method \w-scan
_diffrn_radiation_monochromator graphite
_diffrn_radiation_source 'fine-focus sealed tube'
_diffrn_radiation_type MoK\a
_diffrn_radiation_wavelength 0.71073
_diffrn_reflns_av_R_equivalents 0.0237
_diffrn_reflns_av_sigmaI/netI 0.0255
_diffrn_reflns_limit_h_max 27
_diffrn_reflns_limit_h_min -27
_diffrn_reflns_limit_k_max 12
_diffrn_reflns_limit_k_min -12
_diffrn_reflns_limit_l_max 19
_diffrn_reflns_limit_l_min -19
_diffrn_reflns_number 13079
_diffrn_reflns_theta_full 25.70
_diffrn_reflns_theta_max 25.70
_diffrn_reflns_theta_min 1.84
_diffrn_standards_interval_count 0
_diffrn_standards_interval_time 0
_diffrn_standards_number 0
_exptl_absorpt_coefficient_mu 0.121
_exptl_absorpt_correction_T_max 0.970
_exptl_absorpt_correction_T_min 0.945
_exptl_absorpt_correction_type multi-scan
_exptl_absorpt_process_details
; 
'SADABS V2008/1 (Bruker AXS)'
;
_exptl_crystal_colour colorless
_exptl_crystal_density_diffrn 1.434
_exptl_crystal_density_method 'not measured'
_exptl_crystal_description prism
_exptl_crystal_F_000 1664
_exptl_crystal_size_max 0.636
_exptl_crystal_size_mid 0.387
_exptl_crystal_size_min 0.252
_refine_diff_density_max 0.293
_refine_diff_density_min -0.211
_refine_diff_density_rms 0.048
_refine_ls_extinction_coef 0.0030(6)
_refine_ls_extinction_expression Fc^*^=kFc[1+0.001xFc^2^\l^3^/sin(2\q)]^-1/4^
_refine_ls_extinction_method SHELXL
_refine_ls_goodness_of_fit_ref 1.051
_refine_ls_hydrogen_treatment constr
_refine_ls_matrix_type full
_refine_ls_number_parameters 263
_refine_ls_number_reflns 3552
_refine_ls_number_restraints 0
_refine_ls_restrained_S_all 1.051
_refine_ls_R_factor_all 0.0559
_refine_ls_R_factor_gt 0.0450
_refine_ls_shift/su_max 0.001
_refine_ls_shift/su_mean 0.000
_refine_ls_structure_factor_coef Fsqd
_refine_ls_weighting_details 'calc w=1/[\s^2^(Fo^2^)+(0.1053P)^2^+0.8736P] where P=(Fo^2^+2Fc^2^)/3'
_refine_ls_weighting_scheme calc
_refine_ls_wR_factor_gt 0.1471
_refine_ls_wR_factor_ref 0.1564
_reflns_number_gt 2860
_reflns_number_total 3552
_reflns_threshold_expression >2sigma(I)
_cod_data_source_file om401165g_si_003.cif
_cod_data_source_block Moris-265
_cod_depositor_comments
;
The following automatic conversions were performed:

'_symmetry_cell_setting' value 'Monoclinic' changed to 'monoclinic'
according to
/usr/data/users/saulius/automatic-downloads/current/ACS/lib/dictionaries/cif_core.dic
dictionary named 'cif_core.dic' version 2.4.2 from 2011-04-26.

Automatic conversion script
Id: cif_fix_values 2281 2013-09-26 08:29:07Z andrius 
;
_cod_original_sg_symbol_H-M 'C 2/c'
_cod_database_code 4082425

loop_
_symmetry_equiv_pos_as_xyz
'x, y, z'
'-x, y, -z+1/2'
'x+1/2, y+1/2, z'
'-x+1/2, y+1/2, -z+1/2'
'-x, -y, -z'
'x, -y, z-1/2'
'-x+1/2, -y+1/2, -z'
'x+1/2, -y+1/2, z-1/2'

loop_
_atom_site_label
_atom_site_type_symbol
_atom_site_fract_x
_atom_site_fract_y
_atom_site_fract_z
_atom_site_U_iso_or_equiv
_atom_site_adp_type
_atom_site_occupancy
_atom_site_symmetry_multiplicity
_atom_site_calc_flag
_atom_site_refinement_flags
C1 C 0.84683(6) 0.00583(15) 0.62348(10) 0.0398(4) Uani 1 1 d .
C2 C 0.78809(9) -0.17414(17) 0.66678(11) 0.0536(4) Uani 1 1 d .
H2A H 0.7771 -0.1148 0.7081 0.064 Uiso 1 1 calc R
H2B H 0.8115 -0.2411 0.6971 0.064 Uiso 1 1 calc R
C3 C 0.73105(8) -0.22879(16) 0.61644(11) 0.0505(4) Uani 1 1 d .
H3A H 0.7430 -0.2866 0.5749 0.061 Uiso 1 1 calc R
H3B H 0.7103 -0.2774 0.6548 0.061 Uiso 1 1 calc R
C4 C 0.68693(8) -0.13664(16) 0.57111(11) 0.0467(4) Uani 1 1 d .
C5 C 0.68715(9) -0.00919(18) 0.58976(14) 0.0589(5) Uani 1 1 d .
H5 H 0.7170 0.0244 0.6303 0.071 Uiso 1 1 calc R
C6 C 0.64275(10) 0.0672(2) 0.54767(16) 0.0720(6) Uani 1 1 d .
H6 H 0.6424 0.1527 0.5598 0.086 Uiso 1 1 calc R
C7 C 0.59939(11) 0.0170(2) 0.48821(17) 0.0771(6) Uani 1 1 d .
H7 H 0.5685 0.0664 0.4600 0.092 Uiso 1 1 calc R
C8 C 0.60295(11) -0.1092(2) 0.47154(16) 0.0744(6) Uani 1 1 d .
H8 H 0.5739 -0.1437 0.4303 0.089 Uiso 1 1 calc R
C9 C 0.85598(7) 0.19236(15) 0.70160(9) 0.0399(4) Uani 1 1 d .
C10 C 0.81945(7) 0.28773(17) 0.66367(11) 0.0483(4) Uani 1 1 d .
C11 C 0.83109(9) 0.41205(17) 0.68045(13) 0.0562(5) Uani 1 1 d .
C12 C 0.88116(9) 0.44691(17) 0.73602(13) 0.0579(5) Uani 1 1 d .
C13 C 0.91828(8) 0.35582(19) 0.77525(11) 0.0542(5) Uani 1 1 d .
C14 C 0.90548(7) 0.23108(17) 0.75859(10) 0.0470(4) Uani 1 1 d .
C15 C 0.87760(6) 0.05369(14) 0.55305(9) 0.0385(4) Uani 1 1 d .
C16 C 0.84956(8) 0.04198(16) 0.46971(10) 0.0482(4) Uani 1 1 d .
H16 H 0.8109 0.0081 0.4583 0.058 Uiso 1 1 calc R
C17 C 0.87904(9) 0.08054(17) 0.40381(11) 0.0542(5) Uani 1 1 d .
H17 H 0.8598 0.0716 0.3484 0.065 Uiso 1 1 calc R
C18 C 0.93604(8) 0.13167(16) 0.41809(11) 0.0506(4) Uani 1 1 d .
C19 C 0.96383(8) 0.14372(18) 0.50179(12) 0.0525(4) Uani 1 1 d .
H19 H 1.0025 0.1778 0.5131 0.063 Uiso 1 1 calc R
C20 C 0.93488(7) 0.10598(16) 0.56795(11) 0.0454(4) Uani 1 1 d .
H20 H 0.9540 0.1157 0.6233 0.054 Uiso 1 1 calc R
C21 C 0.96767(12) 0.1715(2) 0.34528(14) 0.0760(6) Uani 1 1 d .
H21A H 1.0069 0.2046 0.3668 0.114 Uiso 1 1 calc R
H21B H 0.9442 0.2351 0.3128 0.114 Uiso 1 1 calc R
H21C H 0.9721 0.1003 0.3098 0.114 Uiso 1 1 calc R
N1 N 0.84094(6) 0.06572(13) 0.69251(8) 0.0456(3) Uani 1 1 d .
N2 N 0.82472(7) -0.11086(13) 0.61135(9) 0.0485(4) Uani 1 1 d .
H2 H 0.8328 -0.1513 0.5677 0.058 Uiso 1 1 calc R
N3 N 0.64550(8) -0.18538(15) 0.51072(11) 0.0600(4) Uani 1 1 d .
F1 F 0.77008(5) 0.25742(11) 0.60894(9) 0.0789(4) Uani 1 1 d .
F2 F 0.79361(6) 0.50060(12) 0.64312(11) 0.0919(5) Uani 1 1 d .
F3 F 0.89308(7) 0.56865(12) 0.75131(10) 0.0904(5) Uani 1 1 d .
F4 F 0.96738(6) 0.38761(14) 0.82972(9) 0.0888(5) Uani 1 1 d .
F5 F 0.94280(5) 0.14425(13) 0.79773(8) 0.0743(4) Uani 1 1 d .

loop_
_atom_site_aniso_label
_atom_site_aniso_U_11
_atom_site_aniso_U_22
_atom_site_aniso_U_33
_atom_site_aniso_U_23
_atom_site_aniso_U_13
_atom_site_aniso_U_12
C1 0.0370(7) 0.0385(8) 0.0419(8) -0.0003(6) -0.0013(6) 0.0040(6)
C2 0.0673(11) 0.0437(9) 0.0496(9) 0.0053(8) 0.0083(8) -0.0043(8)
C3 0.0612(10) 0.0393(9) 0.0534(10) -0.0003(7) 0.0168(8) -0.0096(8)
C4 0.0519(9) 0.0408(9) 0.0509(9) -0.0031(7) 0.0191(7) -0.0066(7)
C5 0.0601(10) 0.0449(10) 0.0729(12) -0.0120(9) 0.0133(9) -0.0028(8)
C6 0.0736(13) 0.0452(11) 0.0988(17) -0.0065(11) 0.0178(12) 0.0082(10)
C7 0.0683(13) 0.0661(14) 0.0952(17) 0.0071(13) 0.0066(12) 0.0125(11)
C8 0.0685(13) 0.0693(15) 0.0803(15) -0.0022(12) -0.0064(11) -0.0044(11)
C9 0.0439(8) 0.0418(9) 0.0345(7) -0.0030(6) 0.0075(6) 0.0004(6)
C10 0.0458(9) 0.0459(10) 0.0501(9) -0.0015(7) -0.0039(7) -0.0025(7)
C11 0.0576(10) 0.0426(10) 0.0660(11) 0.0007(8) 0.0010(9) 0.0054(8)
C12 0.0680(12) 0.0430(10) 0.0632(11) -0.0139(9) 0.0117(9) -0.0086(9)
C13 0.0497(9) 0.0646(12) 0.0463(9) -0.0141(8) 0.0006(7) -0.0108(8)
C14 0.0425(8) 0.0549(10) 0.0422(8) -0.0026(7) 0.0016(6) 0.0052(7)
C15 0.0388(7) 0.0352(8) 0.0401(8) -0.0019(6) 0.0010(6) 0.0047(6)
C16 0.0495(9) 0.0464(10) 0.0454(9) -0.0020(7) -0.0048(7) -0.0060(7)
C17 0.0718(12) 0.0512(10) 0.0368(8) -0.0007(7) -0.0016(8) 0.0022(9)
C18 0.0617(10) 0.0419(9) 0.0505(9) 0.0004(7) 0.0161(8) 0.0058(8)
C19 0.0434(8) 0.0574(11) 0.0579(10) -0.0075(8) 0.0119(7) -0.0043(8)
C20 0.0401(8) 0.0525(10) 0.0420(8) -0.0082(7) 0.0012(6) 0.0002(7)
C21 0.0947(16) 0.0762(15) 0.0626(12) 0.0115(11) 0.0304(12) 0.0023(12)
N1 0.0553(8) 0.0398(7) 0.0414(7) 0.0002(6) 0.0055(6) 0.0001(6)
N2 0.0552(8) 0.0390(8) 0.0525(8) -0.0049(6) 0.0125(6) -0.0046(6)
N3 0.0668(10) 0.0479(9) 0.0649(9) -0.0060(7) 0.0085(8) -0.0103(7)
F1 0.0664(7) 0.0605(8) 0.0960(9) 0.0031(6) -0.0349(7) -0.0037(6)
F2 0.0863(9) 0.0489(7) 0.1302(12) 0.0100(7) -0.0181(8) 0.0130(6)
F3 0.1114(11) 0.0495(7) 0.1072(11) -0.0225(7) 0.0059(9) -0.0203(7)
F4 0.0760(8) 0.0996(11) 0.0812(9) -0.0226(8) -0.0209(7) -0.0242(7)
F5 0.0638(7) 0.0738(8) 0.0768(8) 0.0071(6) -0.0183(6) 0.0132(6)

loop_
_atom_type_symbol
_atom_type_description
_atom_type_scat_dispersion_real
_atom_type_scat_dispersion_imag
_atom_type_scat_source
C C 0.0033 0.0016 'International Tables Vol C Tables 4.2.6.8 and 6.1.1.4'
H H 0.0000 0.0000 'International Tables Vol C Tables 4.2.6.8 and 6.1.1.4'
N N 0.0061 0.0033 'International Tables Vol C Tables 4.2.6.8 and 6.1.1.4'
F F 0.0171 0.0103 'International Tables Vol C Tables 4.2.6.8 and 6.1.1.4'

loop_
_geom_angle_atom_site_label_1
_geom_angle_atom_site_label_2
_geom_angle_atom_site_label_3
_geom_angle
N1 C1 N2 119.83(14)
N1 C1 C15 126.05(14)
N2 C1 C15 114.12(13)
N2 C2 C3 110.98(14)
N2 C2 H2A 109.4
C3 C2 H2A 109.4
N2 C2 H2B 109.4
C3 C2 H2B 109.4
H2A C2 H2B 108.0
C4 C3 C2 116.54(14)
C4 C3 H3A 108.2
C2 C3 H3A 108.2
C4 C3 H3B 108.2
C2 C3 H3B 108.2
H3A C3 H3B 107.3
N3 C4 C5 120.86(18)
N3 C4 C3 115.53(15)
C5 C4 C3 123.61(17)
C6 C5 C4 119.43(19)
C6 C5 H5 120.3
C4 C5 H5 120.3
C7 C6 C5 119.8(2)
C7 C6 H6 120.1
C5 C6 H6 120.1
C6 C7 C8 117.6(2)
C6 C7 H7 121.2
C8 C7 H7 121.2
N3 C8 C7 124.1(2)
N3 C8 H8 117.9
C7 C8 H8 117.9
C10 C9 C14 115.58(15)
C10 C9 N1 123.08(15)
C14 C9 N1 120.86(15)
F1 C10 C11 118.34(16)
F1 C10 C9 118.98(15)
C11 C10 C9 122.68(16)
F2 C11 C10 120.26(17)
F2 C11 C12 119.63(17)
C10 C11 C12 120.10(17)
F3 C12 C13 120.77(18)
F3 C12 C11 120.07(19)
C13 C12 C11 119.16(17)
F4 C13 C12 120.21(18)
F4 C13 C14 119.77(18)
C12 C13 C14 120.02(16)
F5 C14 C13 118.58(15)
F5 C14 C9 118.97(16)
C13 C14 C9 122.44(16)
C20 C15 C16 118.48(15)
C20 C15 C1 121.63(14)
C16 C15 C1 119.85(14)
C17 C16 C15 120.19(15)
C17 C16 H16 119.9
C15 C16 H16 119.9
C18 C17 C16 121.64(16)
C18 C17 H17 119.2
C16 C17 H17 119.2
C17 C18 C19 117.92(16)
C17 C18 C21 120.76(18)
C19 C18 C21 121.32(18)
C20 C19 C18 120.99(16)
C20 C19 H19 119.5
C18 C19 H19 119.5
C19 C20 C15 120.77(15)
C19 C20 H20 119.6
C15 C20 H20 119.6
C18 C21 H21A 109.5
C18 C21 H21B 109.5
H21A C21 H21B 109.5
C18 C21 H21C 109.5
H21A C21 H21C 109.5
H21B C21 H21C 109.5
C1 N1 C9 120.80(13)
C1 N2 C2 124.70(14)
C1 N2 H2 117.7
C2 N2 H2 117.7
C8 N3 C4 118.20(17)

loop_
_geom_bond_atom_site_label_1
_geom_bond_atom_site_label_2
_geom_bond_distance
C1 N1 1.296(2)
C1 N2 1.340(2)
C1 C15 1.490(2)
C2 N2 1.455(2)
C2 C3 1.520(3)
C2 H2A 0.9700
C2 H2B 0.9700
C3 C4 1.500(3)
C3 H3A 0.9700
C3 H3B 0.9700
C4 N3 1.340(2)
C4 C5 1.388(2)
C5 C6 1.379(3)
C5 H5 0.9300
C6 C7 1.363(3)
C6 H6 0.9300
C7 C8 1.373(3)
C7 H7 0.9300
C8 N3 1.334(3)
C8 H8 0.9300
C9 C10 1.385(2)
C9 C14 1.389(2)
C9 N1 1.391(2)
C10 F1 1.343(2)
C10 C11 1.367(3)
C11 F2 1.341(2)
C11 C12 1.374(3)
C12 F3 1.338(2)
C12 C13 1.367(3)
C13 F4 1.340(2)
C13 C14 1.375(3)
C14 F5 1.337(2)
C15 C20 1.384(2)
C15 C16 1.391(2)
C16 C17 1.382(2)
C16 H16 0.9300
C17 C18 1.373(3)
C17 H17 0.9300
C18 C19 1.395(3)
C18 C21 1.506(2)
C19 C20 1.376(2)
C19 H19 0.9300
C20 H20 0.9300
C21 H21A 0.9600
C21 H21B 0.9600
C21 H21C 0.9600
N2 H2 0.8600

loop_
_geom_torsion_atom_site_label_1
_geom_torsion_atom_site_label_2
_geom_torsion_atom_site_label_3
_geom_torsion_atom_site_label_4
_geom_torsion
N2 C2 C3 C4 -63.91(19)
C2 C3 C4 N3 163.54(14)
C2 C3 C4 C5 -17.4(2)
N3 C4 C5 C6 2.4(3)
C3 C4 C5 C6 -176.57(17)
C4 C5 C6 C7 -0.2(3)
C5 C6 C7 C8 -1.4(4)
C6 C7 C8 N3 1.1(4)
C14 C9 C10 F1 -178.81(15)
N1 C9 C10 F1 -6.7(2)
C14 C9 C10 C11 0.3(3)
N1 C9 C10 C11 172.42(16)
F1 C10 C11 F2 0.4(3)
C9 C10 C11 F2 -178.77(17)
F1 C10 C11 C12 -179.96(17)
C9 C10 C11 C12 0.9(3)
F2 C11 C12 F3 -1.4(3)
C10 C11 C12 F3 178.86(18)
F2 C11 C12 C13 178.47(17)
C10 C11 C12 C13 -1.2(3)
F3 C12 C13 F4 -0.1(3)
C11 C12 C13 F4 -179.99(17)
F3 C12 C13 C14 -179.78(17)
C11 C12 C13 C14 0.3(3)
F4 C13 C14 F5 0.0(2)
C12 C13 C14 F5 179.75(16)
F4 C13 C14 C9 -178.73(15)
C12 C13 C14 C9 1.0(3)
C10 C9 C14 F5 179.97(14)
N1 C9 C14 F5 7.7(2)
C10 C9 C14 C13 -1.3(2)
N1 C9 C14 C13 -173.55(15)
N1 C1 C15 C20 49.6(2)
N2 C1 C15 C20 -129.60(16)
N1 C1 C15 C16 -132.83(17)
N2 C1 C15 C16 48.0(2)
C20 C15 C16 C17 0.8(2)
C1 C15 C16 C17 -176.84(15)
C15 C16 C17 C18 -0.4(3)
C16 C17 C18 C19 0.1(3)
C16 C17 C18 C21 179.19(19)
C17 C18 C19 C20 -0.2(3)
C21 C18 C19 C20 -179.36(18)
C18 C19 C20 C15 0.7(3)
C16 C15 C20 C19 -1.0(2)
C1 C15 C20 C19 176.62(15)
N2 C1 N1 C9 -171.14(14)
C15 C1 N1 C9 9.7(2)
C10 C9 N1 C1 76.8(2)
C14 C9 N1 C1 -111.52(18)
N1 C1 N2 C2 6.7(3)
C15 C1 N2 C2 -174.10(15)
C3 C2 N2 C1 129.69(17)
C7 C8 N3 C4 1.1(3)
C5 C4 N3 C8 -2.8(3)
C3 C4 N3 C8 176.26(17)
